data_7114847
loop_
_publ_author_name
'\<Casn\'y, Marian'
'Rehder, Dieter'

_publ_section_title
;
 Towards hydroperoxovanadium complexes: the X-ray crystal structure of a
 peroxovanadium(v) complex containing a V(O2)(RCO2H)(H2O)2 cluster with
 hydrogen bond inter-linkages
;
_journal_issue 10
_journal_name_full 'Chemical Communications'
_journal_page_first 921
_journal_paper_doi 10.1039/b101010g
_journal_year 2001
_chemical_formula_sum 'C15 H21 Cl N3 O11 V'
_chemical_formula_weight 505.74
_chemical_name_systematic
; 
N,N-bis(2-pyridylmethyl)-beta-alanine-oxo-peroxovanadium 
perchlorate dihydrate 
;
_space_group_IT_number 15
_symmetry_cell_setting monoclinic
_symmetry_space_group_name_Hall '-C 2yc'
_symmetry_space_group_name_H-M 'C 1 2/c 1'
_atom_sites_solution_hydrogens geom
_atom_sites_solution_primary direct
_atom_sites_solution_secondary difmap
_audit_creation_method SHELXL-97
_cell_angle_alpha 90.00
_cell_angle_beta 123.274(4)
_cell_angle_gamma 90.00
_cell_formula_units_Z 8
_cell_length_a 31.612(7)
_cell_length_b 7.1835(17)
_cell_length_c 21.290(5)
_cell_measurement_reflns_used 4382
_cell_measurement_temperature 293(2)
_cell_measurement_theta_max 27.00
_cell_measurement_theta_min 1.54
_cell_volume 4042.0(16)
_computing_cell_refinement 'Bruker SMART'
_computing_data_collection 'Bruker SMART'
_computing_data_reduction 'Bruker SAINT'
_computing_molecular_graphics 'Bruker SHELXTL'
_computing_publication_material 'Bruker SHELXTL'
_computing_structure_refinement 'Bruker SHELXTL'
_computing_structure_solution 'Bruker SHELXTL'
_diffrn_ambient_temperature 293(2)
_diffrn_measured_fraction_theta_full 0.992
_diffrn_measured_fraction_theta_max 0.992
_diffrn_measurement_device_type 'CCD area detector'
_diffrn_measurement_method 'phi and omega scans'
_diffrn_radiation_monochromator graphite
_diffrn_radiation_source 'fine-focus sealed tube'
_diffrn_radiation_type MoK\a
_diffrn_radiation_wavelength 0.71073
_diffrn_reflns_av_R_equivalents 0.0265
_diffrn_reflns_av_sigmaI/netI 0.0376
_diffrn_reflns_limit_h_max 40
_diffrn_reflns_limit_h_min -31
_diffrn_reflns_limit_k_max 9
_diffrn_reflns_limit_k_min -9
_diffrn_reflns_limit_l_max 26
_diffrn_reflns_limit_l_min -27
_diffrn_reflns_number 11777
_diffrn_reflns_theta_full 27.00
_diffrn_reflns_theta_max 27.00
_diffrn_reflns_theta_min 1.54
_exptl_absorpt_coefficient_mu 0.689
_exptl_absorpt_correction_T_max 0.9343
_exptl_absorpt_correction_T_min 0.8745
_exptl_absorpt_correction_type none
_exptl_crystal_colour orange
_exptl_crystal_density_diffrn 1.662
_exptl_crystal_density_method 'not measured'
_exptl_crystal_description plate
_exptl_crystal_F_000 2080
_exptl_crystal_size_max 0.20
_exptl_crystal_size_mid 0.15
_exptl_crystal_size_min 0.10
_refine_diff_density_max 0.548
_refine_diff_density_min -0.314
_refine_diff_density_rms 0.059
_refine_ls_extinction_method none
_refine_ls_goodness_of_fit_ref 0.996
_refine_ls_hydrogen_treatment mixed
_refine_ls_matrix_type full
_refine_ls_number_parameters 298
_refine_ls_number_reflns 4382
_refine_ls_number_restraints 7
_refine_ls_restrained_S_all 0.995
_refine_ls_R_factor_all 0.0553
_refine_ls_R_factor_gt 0.0408
_refine_ls_shift/su_max 0.001
_refine_ls_shift/su_mean 0.000
_refine_ls_structure_factor_coef Fsqd
_refine_ls_weighting_details 'calc w=1/[\s^2^(Fo^2^)+(0.0588P)^2^+0.0000P] where P=(Fo^2^+2Fc^2^)/3'
_refine_ls_weighting_scheme calc
_refine_ls_wR_factor_gt 0.1005
_refine_ls_wR_factor_ref 0.1079
_reflns_number_gt 3378
_reflns_number_total 4382
_reflns_threshold_expression >2sigma(I)
_cod_data_source_file b101010g.txt
_cod_data_source_block m3arian
_cod_depositor_comments
;
The following automatic conversions were performed:

'_symmetry_cell_setting' value 'Monoclinic' changed to 'monoclinic'
according to
/usr/data/users/saulius/automatic-downloads/retrospective/RSC/lib/dictionaries/cif_core.dic
dictionary named 'cif_core.dic' version 2.4.2 from 2011-04-26.

Automatic conversion script
Id: cif_fix_values 2281 2013-09-26 08:29:07Z andrius 
;
_cod_original_cell_volume 4042.1(16)
_cod_original_sg_symbol_H-M C2/c
_cod_database_code 7114847

loop_
_symmetry_equiv_pos_as_xyz
'x, y, z'
'-x, y, -z+1/2'
'x+1/2, y+1/2, z'
'-x+1/2, y+1/2, -z+1/2'
'-x, -y, -z'
'x, -y, z-1/2'
'-x+1/2, -y+1/2, -z'
'x+1/2, -y+1/2, z-1/2'

loop_
_atom_site_label
_atom_site_type_symbol
_atom_site_fract_x
_atom_site_fract_y
_atom_site_fract_z
_atom_site_U_iso_or_equiv
_atom_site_adp_type
_atom_site_occupancy
_atom_site_symmetry_multiplicity
_atom_site_calc_flag
_atom_site_refinement_flags
V1 V 0.162162(14) 0.76322(5) 0.26305(2) 0.03055(12) Uani 1 1 d .
O1 O 0.16908(6) 0.9060(2) 0.19556(9) 0.0424(4) Uani 1 1 d .
O2 O 0.21673(6) 0.8641(2) 0.26196(9) 0.0422(4) Uani 1 1 d .
O3 O 0.15116(6) 0.9177(2) 0.30563(9) 0.0402(4) Uani 1 1 d .
O4 O 0.17042(6) 0.5240(2) 0.20536(8) 0.0355(4) Uani 1 1 d .
O5 O 0.12835(7) 0.3431(3) 0.10547(10) 0.0493(5) Uani 1 1 d D
H5 H 0.1402(12) 0.416(4) 0.0894(18) 0.079(5) Uiso 1 1 d D
C1 C 0.13933(9) 0.4010(3) 0.17074(13) 0.0339(5) Uani 1 1 d .
C2 C 0.11116(9) 0.3062(3) 0.19911(13) 0.0373(5) Uani 1 1 d .
H2A H 0.1135 0.1727 0.1951 0.038(2) Uiso 1 1 calc R
H2B H 0.0757 0.3404 0.1676 0.038(2) Uiso 1 1 calc R
C3 C 0.13068(9) 0.3546(3) 0.27971(13) 0.0361(5) Uani 1 1 d .
H3A H 0.1123 0.2803 0.2952 0.038(2) Uiso 1 1 calc R
H3B H 0.1660 0.3181 0.3108 0.038(2) Uiso 1 1 calc R
C4 C 0.15378(9) 0.5751(3) 0.37855(12) 0.0389(5) Uani 1 1 d .
H4A H 0.1446 0.4738 0.3990 0.038(2) Uiso 1 1 calc R
H4B H 0.1447 0.6916 0.3912 0.038(2) Uiso 1 1 calc R
C5 C 0.20928(9) 0.5707(3) 0.41057(13) 0.0378(5) Uani 1 1 d .
C6 C 0.27127(9) 0.6407(3) 0.38807(15) 0.0439(6) Uani 1 1 d .
H6 H 0.2803 0.6871 0.3562 0.056(3) Uiso 1 1 calc R
C7 C 0.30838(10) 0.5738(4) 0.45698(16) 0.0530(7) Uani 1 1 d .
H7 H 0.3420 0.5751 0.4717 0.056(3) Uiso 1 1 calc R
C8 C 0.29510(11) 0.5043(4) 0.50419(15) 0.0534(7) Uani 1 1 d .
H8 H 0.3198 0.4595 0.5515 0.056(3) Uiso 1 1 calc R
C9 C 0.24518(11) 0.5018(4) 0.48075(14) 0.0477(6) Uani 1 1 d .
H9A H 0.2356 0.4543 0.5118 0.056(3) Uiso 1 1 calc R
C10 C 0.07271(9) 0.6134(3) 0.25953(14) 0.0388(5) Uani 1 1 d .
H10A H 0.0532 0.5105 0.2603 0.038(2) Uiso 1 1 calc R
H10B H 0.0705 0.7164 0.2871 0.038(2) Uiso 1 1 calc R
C11 C 0.05191(9) 0.6707(3) 0.18033(14) 0.0367(5) Uani 1 1 d .
C12 C 0.07010(10) 0.7991(4) 0.09841(14) 0.0439(6) Uani 1 1 d .
H12 H 0.0933 0.8512 0.0897 0.056(3) Uiso 1 1 calc R
C13 C 0.02113(11) 0.7783(4) 0.03948(15) 0.0548(7) Uani 1 1 d .
H13 H 0.0113 0.8147 -0.0086 0.056(3) Uiso 1 1 calc R
C14 C -0.01328(11) 0.7034(4) 0.05208(17) 0.0606(8) Uani 1 1 d .
H14 H -0.0469 0.6903 0.0127 0.056(3) Uiso 1 1 calc R
C15 C 0.00215(10) 0.6476(4) 0.12312(16) 0.0504(7) Uani 1 1 d .
H15 H -0.0208 0.5949 0.1324 0.056(3) Uiso 1 1 calc R
N1 N 0.08593(7) 0.7467(2) 0.16873(11) 0.0344(4) Uani 1 1 d .
N2 N 0.12671(7) 0.5561(2) 0.29564(10) 0.0313(4) Uani 1 1 d .
N3 N 0.22231(7) 0.6419(2) 0.36487(10) 0.0349(4) Uani 1 1 d .
Cl1 Cl -0.05371(3) 0.13424(9) 0.11631(4) 0.04852(18) Uani 1 1 d .
O6 O -0.08243(10) 0.1364(5) 0.03699(14) 0.1201(12) Uani 1 1 d .
O7 O -0.06884(11) -0.0188(4) 0.13948(18) 0.1137(10) Uani 1 1 d .
O8 O -0.06439(14) 0.2978(4) 0.1398(2) 0.1418(15) Uani 1 1 d .
O9 O -0.00234(8) 0.1288(4) 0.14103(13) 0.0833(7) Uani 1 1 d .
O10 O 0.24662(8) 0.7040(3) 0.16183(12) 0.0579(5) Uani 1 1 d D
H10C H 0.2365(11) 0.760(3) 0.1847(13) 0.079(5) Uiso 1 1 d D
H10D H 0.2605(11) 0.610(3) 0.1869(14) 0.079(5) Uiso 1 1 d D
O11 O 0.15912(9) 0.5622(3) 0.04439(12) 0.0649(6) Uani 1 1 d D
H11A H 0.1370(7) 0.641(3) 0.0226(15) 0.079(5) Uiso 1 1 d D
H11B H 0.1845(6) 0.620(3) 0.0756(14) 0.079(5) Uiso 1 1 d D

loop_
_atom_site_aniso_label
_atom_site_aniso_U_11
_atom_site_aniso_U_22
_atom_site_aniso_U_33
_atom_site_aniso_U_23
_atom_site_aniso_U_13
_atom_site_aniso_U_12
V1 0.0351(2) 0.0268(2) 0.0326(2) -0.00053(15) 0.02041(18) -0.00196(15)
O1 0.0484(11) 0.0405(9) 0.0447(10) 0.0074(7) 0.0295(9) -0.0021(8)
O2 0.0411(10) 0.0418(9) 0.0471(10) 0.0002(8) 0.0264(9) -0.0084(7)
O3 0.0504(10) 0.0316(8) 0.0433(10) -0.0023(7) 0.0288(8) 0.0006(7)
O4 0.0343(9) 0.0377(9) 0.0381(9) -0.0053(7) 0.0222(8) -0.0025(7)
O5 0.0533(12) 0.0564(12) 0.0371(10) -0.0105(9) 0.0240(9) -0.0036(9)
C1 0.0325(12) 0.0318(12) 0.0339(12) -0.0002(9) 0.0160(10) 0.0085(10)
C2 0.0365(13) 0.0291(11) 0.0455(14) -0.0055(10) 0.0219(12) -0.0008(10)
C3 0.0420(14) 0.0288(11) 0.0432(13) 0.0024(10) 0.0269(12) 0.0001(10)
C4 0.0492(15) 0.0409(13) 0.0326(12) 0.0007(10) 0.0264(12) -0.0025(11)
C5 0.0475(15) 0.0323(12) 0.0330(12) -0.0038(9) 0.0217(11) -0.0026(10)
C6 0.0381(15) 0.0437(14) 0.0451(15) -0.0021(11) 0.0197(12) -0.0036(11)
C7 0.0372(15) 0.0482(16) 0.0554(17) -0.0045(13) 0.0139(13) -0.0019(12)
C8 0.0526(18) 0.0450(15) 0.0366(14) -0.0007(12) 0.0079(13) 0.0046(12)
C9 0.0605(18) 0.0419(14) 0.0363(14) -0.0003(11) 0.0237(13) -0.0007(12)
C10 0.0380(13) 0.0395(13) 0.0470(14) 0.0024(11) 0.0284(12) 0.0034(10)
C11 0.0359(13) 0.0316(11) 0.0457(14) -0.0004(10) 0.0244(12) 0.0057(10)
C12 0.0485(16) 0.0455(14) 0.0369(14) 0.0035(11) 0.0230(12) 0.0070(12)
C13 0.0546(18) 0.0621(18) 0.0370(15) 0.0040(12) 0.0185(14) 0.0131(14)
C14 0.0383(16) 0.072(2) 0.0497(17) -0.0043(14) 0.0104(14) 0.0067(14)
C15 0.0351(15) 0.0542(16) 0.0596(18) -0.0026(13) 0.0243(14) 0.0007(12)
N1 0.0355(11) 0.0329(10) 0.0348(10) 0.0019(8) 0.0192(9) 0.0052(8)
N2 0.0350(10) 0.0301(9) 0.0333(10) 0.0010(8) 0.0216(9) 0.0013(8)
N3 0.0375(11) 0.0314(10) 0.0331(10) -0.0033(8) 0.0176(9) -0.0040(8)
Cl1 0.0499(4) 0.0504(4) 0.0557(4) 0.0017(3) 0.0356(3) 0.0019(3)
O6 0.0742(19) 0.217(4) 0.0582(16) -0.0007(19) 0.0294(15) -0.025(2)
O7 0.109(2) 0.096(2) 0.156(3) 0.0503(19) 0.085(2) -0.0012(17)
O8 0.179(4) 0.087(2) 0.243(5) -0.040(2) 0.169(4) 0.002(2)
O9 0.0480(14) 0.109(2) 0.0870(18) 0.0019(14) 0.0337(13) 0.0014(13)
O10 0.0629(14) 0.0486(12) 0.0760(14) 0.0164(10) 0.0469(12) 0.0110(10)
O11 0.0715(15) 0.0760(14) 0.0527(13) 0.0087(11) 0.0376(12) 0.0094(12)

loop_
_atom_type_symbol
_atom_type_description
_atom_type_scat_dispersion_real
_atom_type_scat_dispersion_imag
_atom_type_scat_source
C C 0.0033 0.0016 'International Tables Vol C Tables 4.2.6.8 and 6.1.1.4'
H H 0.0000 0.0000 'International Tables Vol C Tables 4.2.6.8 and 6.1.1.4'
N N 0.0061 0.0033 'International Tables Vol C Tables 4.2.6.8 and 6.1.1.4'
O O 0.0106 0.0060 'International Tables Vol C Tables 4.2.6.8 and 6.1.1.4'
Cl Cl 0.1484 0.1585 'International Tables Vol C Tables 4.2.6.8 and 6.1.1.4'
V V 0.3005 0.5294 'International Tables Vol C Tables 4.2.6.8 and 6.1.1.4'

loop_
_geom_angle_atom_site_label_1
_geom_angle_atom_site_label_2
_geom_angle_atom_site_label_3
_geom_angle
_geom_angle_publ_flag
O3 V1 O1 102.10(8) y
O3 V1 O2 103.14(8) y
O1 V1 O2 44.48(7) y
O3 V1 N1 95.06(8) y
O1 V1 N1 81.68(8) y
O2 V1 N1 125.43(8) y
O3 V1 N3 93.31(8) y
O1 V1 N3 126.09(8) y
O2 V1 N3 81.83(8) y
N1 V1 N3 148.34(7) y
O3 V1 N2 89.06(8) y
O1 V1 N2 155.44(8) y
O2 V1 N2 153.66(7) y
N1 V1 N2 75.53(7) y
N3 V1 N2 74.13(7) y
O3 V1 O4 172.25(7) y
O1 V1 O4 84.28(7) y
O2 V1 O4 84.49(7) y
N1 V1 O4 81.39(6) y
N3 V1 O4 86.32(7) y
N2 V1 O4 83.39(6) y
O2 O1 V1 68.11(9) y
O1 O2 V1 67.41(9) y
C1 O4 V1 126.58(14) y
C1 O5 H5 109(2) y
O4 C1 O5 122.0(2) y
O4 C1 C2 123.3(2) y
O5 C1 C2 114.8(2) y
C1 C2 C3 113.18(19) y
C1 C2 H2A 108.9 y
C3 C2 H2A 108.9 y
C1 C2 H2B 108.9 y
C3 C2 H2B 108.9 y
H2A C2 H2B 107.8 y
N2 C3 C2 116.33(18) y
N2 C3 H3A 108.2 y
C2 C3 H3A 108.2 y
N2 C3 H3B 108.2 y
C2 C3 H3B 108.2 y
H3A C3 H3B 107.4 y
N2 C4 C5 107.87(17) y
N2 C4 H4A 110.1 y
C5 C4 H4A 110.1 y
N2 C4 H4B 110.1 y
C5 C4 H4B 110.1 y
H4A C4 H4B 108.4 y
N3 C5 C9 121.5(2) y
N3 C5 C4 114.2(2) y
C9 C5 C4 124.3(2) y
N3 C6 C7 122.3(2) y
N3 C6 H6 118.9 y
C7 C6 H6 118.9 y
C6 C7 C8 119.0(3) y
C6 C7 H7 120.5 y
C8 C7 H7 120.5 y
C9 C8 C7 119.4(3) y
C9 C8 H8 120.3 y
C7 C8 H8 120.3 y
C8 C9 C5 119.2(2) y
C8 C9 H9A 120.4 y
C5 C9 H9A 120.4 y
C11 C10 N2 109.14(18) y
C11 C10 H10A 109.9 y
N2 C10 H10A 109.9 y
C11 C10 H10B 109.9 y
N2 C10 H10B 109.9 y
H10A C10 H10B 108.3 y
N1 C11 C15 121.9(2) y
N1 C11 C10 114.7(2) y
C15 C11 C10 123.3(2) y
N1 C12 C13 122.3(3) y
N1 C12 H12 118.9 y
C13 C12 H12 118.9 y
C12 C13 C14 119.1(3) y
C12 C13 H13 120.4 y
C14 C13 H13 120.4 y
C13 C14 C15 119.5(3) y
C13 C14 H14 120.2 y
C15 C14 H14 120.2 y
C14 C15 C11 119.0(3) y
C14 C15 H15 120.5 y
C11 C15 H15 120.5 y
C11 N1 C12 118.1(2) y
C11 N1 V1 117.03(15) y
C12 N1 V1 124.79(17) y
C4 N2 C10 109.66(17) y
C4 N2 C3 106.90(17) y
C10 N2 C3 111.19(18) y
C4 N2 V1 104.60(13) y
C10 N2 V1 106.74(13) y
C3 N2 V1 117.42(13) y
C6 N3 C5 118.7(2) y
C6 N3 V1 125.56(16) y
C5 N3 V1 115.68(16) y
O8 Cl1 O7 110.0(2) y
O8 Cl1 O9 110.35(19) y
O7 Cl1 O9 113.32(16) y
O8 Cl1 O6 107.3(2) y
O7 Cl1 O6 108.2(2) y
O9 Cl1 O6 107.50(15) y
H10C O10 H10D 104.9 y
H11A O11 H11B 104.9 y

loop_
_geom_bond_atom_site_label_1
_geom_bond_atom_site_label_2
_geom_bond_distance
_geom_bond_publ_flag
V1 O3 1.5877(15) y
V1 O1 1.8734(16) y
V1 O2 1.8827(16) y
V1 N1 2.132(2) y
V1 N3 2.133(2) y
V1 N2 2.1919(18) y
V1 O4 2.2095(16) y
O1 O2 1.422(2) y
O4 C1 1.222(3) y
O5 C1 1.302(3) y
O5 H5 0.820 y
C1 C2 1.487(3) y
C2 C3 1.511(3) y
C2 H2A 0.9700 y
C2 H2B 0.9700 y
C3 N2 1.508(3) y
C3 H3A 0.9700 y
C3 H3B 0.9700 y
C4 N2 1.486(3) y
C4 C5 1.494(3) y
C4 H4A 0.9700 y
C4 H4B 0.9700 y
C5 N3 1.348(3) y
C5 C9 1.380(3) y
C6 N3 1.342(3) y
C6 C7 1.368(4) y
C6 H6 0.9300 y
C7 C8 1.378(4) y
C7 H7 0.9300 y
C8 C9 1.370(4) y
C8 H8 0.9300 y
C9 H9A 0.9300 y
C10 C11 1.493(3) y
C10 N2 1.495(3) y
C10 H10A 0.9700 y
C10 H10B 0.9700 y
C11 N1 1.344(3) y
C11 C15 1.372(3) y
C12 N1 1.346(3) y
C12 C13 1.364(4) y
C12 H12 0.9300 y
C13 C14 1.366(4) y
C13 H13 0.9300 y
C14 C15 1.370(4) y
C14 H14 0.9300 y
C15 H15 0.9300 y
Cl1 O8 1.390(3) y
Cl1 O7 1.393(2) y
Cl1 O9 1.406(2) y
Cl1 O6 1.412(3) y
O10 H10C 0.8200 y
O10 H10D 0.8200 y
O11 H11A 0.8200 y
O11 H11B 0.8200 y

loop_
_geom_torsion_atom_site_label_1
_geom_torsion_atom_site_label_2
_geom_torsion_atom_site_label_3
_geom_torsion_atom_site_label_4
_geom_torsion
_geom_torsion_publ_flag
O3 V1 O1 O2 96.51(11) y
N1 V1 O1 O2 -170.06(11) y
N3 V1 O1 O2 -6.75(13) y
N2 V1 O1 O2 -148.09(16) y
O4 V1 O1 O2 -87.96(10) y
O3 V1 O2 O1 -93.99(11) y
N1 V1 O2 O1 12.10(13) y
N3 V1 O2 O1 174.49(11) y
N2 V1 O2 O1 150.33(15) y
O4 V1 O2 O1 87.43(10) y
O3 V1 O4 C1 26.7(3) y
O1 V1 O4 C1 -118.91(19) y
O2 V1 O4 C1 -163.61(19) y
N1 V1 O4 C1 -36.48(18) y
N3 V1 O4 C1 114.25(19) y
N2 V1 O4 C1 39.82(18) y
V1 O4 C1 O5 135.11(19) y
V1 O4 C1 C2 -44.8(3) y
O4 C1 C2 C3 -9.2(3) y
O5 C1 C2 C3 170.8(2) y
C1 C2 C3 N2 62.5(3) y
N2 C4 C5 N3 31.1(3) y
N2 C4 C5 C9 -149.2(2) y
N3 C6 C7 C8 0.3(4) y
C6 C7 C8 C9 0.8(4) y
C7 C8 C9 C5 -0.6(4) y
N3 C5 C9 C8 -0.6(4) y
C4 C5 C9 C8 179.8(2) y
N2 C10 C11 N1 -31.2(3) y
N2 C10 C11 C15 148.4(2) y
N1 C12 C13 C14 0.6(4) y
C12 C13 C14 C15 -1.2(4) y
C13 C14 C15 C11 0.8(4) y
N1 C11 C15 C14 0.1(4) y
C10 C11 C15 C14 -179.5(2) y
C15 C11 N1 C12 -0.7(3) y
C10 C11 N1 C12 179.0(2) y
C15 C11 N1 V1 -177.85(18) y
C10 C11 N1 V1 1.8(2) y
C13 C12 N1 C11 0.3(3) y
C13 C12 N1 V1 177.26(19) y
O3 V1 N1 C11 -69.62(16) y
O1 V1 N1 C11 -171.14(16) y
O2 V1 N1 C11 -179.68(14) y
N3 V1 N1 C11 35.1(2) y
N2 V1 N1 C11 18.10(15) y
O4 V1 N1 C11 103.44(16) y
O3 V1 N1 C12 113.41(19) y
O1 V1 N1 C12 11.89(18) y
O2 V1 N1 C12 3.4(2) y
N3 V1 N1 C12 -141.87(18) y
N2 V1 N1 C12 -158.87(19) y
O4 V1 N1 C12 -73.53(18) y
C5 C4 N2 C10 -163.90(18) y
C5 C4 N2 C3 75.5(2) y
C5 C4 N2 V1 -49.74(19) y
C11 C10 N2 C4 156.47(18) y
C11 C10 N2 C3 -85.5(2) y
C11 C10 N2 V1 43.7(2) y
C2 C3 N2 C4 -172.89(19) y
C2 C3 N2 C10 67.5(2) y
C2 C3 N2 V1 -55.9(2) y
O3 V1 N2 C4 -53.58(14) y
O1 V1 N2 C4 -171.52(16) y
O2 V1 N2 C4 65.0(2) y
N1 V1 N2 C4 -149.05(14) y
N3 V1 N2 C4 40.13(13) y
O4 V1 N2 C4 128.17(14) y
O3 V1 N2 C10 62.61(15) y
O1 V1 N2 C10 -55.3(2) y
O2 V1 N2 C10 -178.76(15) y
N1 V1 N2 C10 -32.86(13) y
N3 V1 N2 C10 156.33(15) y
O4 V1 N2 C10 -115.63(14) y
O3 V1 N2 C3 -171.84(16) y
O1 V1 N2 C3 70.2(2) y
O2 V1 N2 C3 -53.2(2) y
N1 V1 N2 C3 92.69(16) y
N3 V1 N2 C3 -78.13(16) y
O4 V1 N2 C3 9.91(15) y
C7 C6 N3 C5 -1.5(3) y
C7 C6 N3 V1 174.49(19) y
C9 C5 N3 C6 1.6(3) y
C4 C5 N3 C6 -178.7(2) y
C9 C5 N3 V1 -174.71(18) y
C4 C5 N3 V1 5.0(2) y
O3 V1 N3 C6 -113.99(19) y
O1 V1 N3 C6 -6.4(2) y
O2 V1 N3 C6 -11.19(19) y
N1 V1 N3 C6 140.81(19) y
N2 V1 N3 C6 157.9(2) y
O4 V1 N3 C6 73.77(18) y
O3 V1 N3 C5 62.06(16) y
O1 V1 N3 C5 169.64(14) y
O2 V1 N3 C5 164.87(16) y
N1 V1 N3 C5 -43.1(2) y
N2 V1 N3 C5 -26.01(15) y
O4 V1 N3 C5 -110.18(16) y
